data_2010296
loop_
_publ_author_name
'Pajunen, A.'
'Pajunen, S.'

_publ_section_title
;
 Diamminesilver(I) bis(biuretato-<i>N</i>^1^,<i>N</i>^5^)nickelate(II)
 hexahydrate
;
_journal_issue 12
_journal_name_full 'Acta Crystallographica Section C'
_journal_page_first 1884
_journal_page_last 1886
_journal_paper_doi 10.1107/S0108270194006505
_journal_volume 50
_journal_year 1994
_chemical_formula_sum 'C4 H30 Ag2 N10 Ni O10'
_chemical_formula_weight 652.83
_chemical_name_systematic
;
Bis[diamminesilver(I)] Bis(biuretato-N^1^,N^5^)nickelate(II) Hexahydrate
;
_space_group_IT_number 14
_space_group_name_Hall '-P 2yn'
_space_group_name_H-M_alt 'P 1 21/n 1'
_symmetry_cell_setting monoclinic
_symmetry_space_group_name_Hall '-P 2yn'
_symmetry_space_group_name_H-M 'P 1 21/n 1'
_audit_creation_method SHELXL
_cell_angle_alpha 90.00
_cell_angle_beta 112.02(3)
_cell_angle_gamma 90.00
_cell_formula_units_Z 2
_cell_length_a 6.647(3)
_cell_length_b 21.162(3)
_cell_length_c 7.737(3)
_cell_measurement_reflns_used 25
_cell_measurement_temperature 293(2)
_cell_measurement_theta_max 13
_cell_measurement_theta_min 8
_cell_volume 1008.9(7)
_computing_cell_refinement 'Nicolet P3 Software'
_computing_data_collection ' Nicolet P3 Software (Nicolet XRD Corporation, 1980)'
_computing_data_reduction 'Nicolet P3 Software'
_computing_molecular_graphics 'SHELXTL-Plus (Sheldrick, 1990b)'
_computing_publication_material SHELXL93
_computing_structure_refinement 'SHELXL93 (Sheldrick, 1994)'
_computing_structure_solution 'SHELXS86 (Sheldrick, 1990a)'
_diffrn_ambient_temperature 293(2)
_diffrn_measurement_device 'Nicolet P3'
_diffrn_measurement_method \w-2\q
_diffrn_radiation_monochromator graphite
_diffrn_radiation_source 'fine-focus sealed tube'
_diffrn_radiation_type MoK\a
_diffrn_radiation_wavelength 0.71069
_diffrn_reflns_av_R_equivalents 0.0430
_diffrn_reflns_av_sigmaI/netI 0.0264
_diffrn_reflns_limit_h_max 8
_diffrn_reflns_limit_h_min 0
_diffrn_reflns_limit_k_max 27
_diffrn_reflns_limit_k_min 0
_diffrn_reflns_limit_l_max 9
_diffrn_reflns_limit_l_min -10
_diffrn_reflns_number 2442
_diffrn_reflns_theta_max 27.50
_diffrn_reflns_theta_min 1.92
_diffrn_standards_decay_% 0
_diffrn_standards_interval_count 60
_diffrn_standards_number 3
_exptl_absorpt_coefficient_mu 2.909
_exptl_absorpt_correction_T_max 0.945
_exptl_absorpt_correction_T_min 0.812
_exptl_absorpt_correction_type empirical
_exptl_crystal_colour Yellow
_exptl_crystal_density_diffrn 2.149
_exptl_crystal_density_meas 2.12(3)
_exptl_crystal_density_method flotation
_exptl_crystal_description Prism
_exptl_crystal_F_000 652
_exptl_crystal_size_max 0.4
_exptl_crystal_size_mid 0.2
_exptl_crystal_size_min 0.1
_refine_diff_density_max 1.410
_refine_diff_density_min -0.911
_refine_ls_extinction_coef none
_refine_ls_extinction_method none
_refine_ls_goodness_of_fit_all 1.089
_refine_ls_goodness_of_fit_obs 1.132
_refine_ls_hydrogen_treatment ' H atoms riding with C-H, N-H = 0.96 and O-H = 0.85\%A'
_refine_ls_matrix_type full
_refine_ls_number_parameters 164
_refine_ls_number_reflns 2256
_refine_ls_number_restraints 21
_refine_ls_restrained_S_all 1.215
_refine_ls_restrained_S_obs 1.126
_refine_ls_R_factor_all 0.0663
_refine_ls_R_factor_obs 0.0499
_refine_ls_shift/esd_max 0.058
_refine_ls_shift/esd_mean 0.006
_refine_ls_structure_factor_coef Fsqd
_refine_ls_weighting_scheme
; calc w = 1/[\s^2^(F~o~^2^) + (0.0823P)^2^ + 2.6307P]
where P = (F~o~^2^ + 2F~c~^2^)/3
;
_refine_ls_wR_factor_all 0.1614
_refine_ls_wR_factor_obs 0.1361
_reflns_number_observed 1892
_reflns_number_total 2258
_reflns_observed_criterion I>2sigma(I)
_cod_data_source_file hr1030.cif
_cod_data_source_block structure
_cod_depositor_comments
;
The following automatic conversions were performed:
'_symmetry_cell_setting' value 'Monoclinic' changed to 'monoclinic'
according to '/home/saulius/struct/CIF-dictionaries/cif_core.dic'
dictionary named 'cif_core.dic' version 2.4.1 from 2010-06-29.

Automatic conversion script
Id: cif_fix_enum 1527 2010-12-29 10:47:43Z saulius 

The following automatic conversions were performed:

'_symmetry_cell_setting' value 'Monoclinic' changed to 'monoclinic'
according to /home/saulius/struct/CIF-dictionaries/cif_core.dic
dictionary named 'cif_core.dic' version 2.4.1 from 2010-06-29.

Automatic conversion script
Id: cif_fix_values 1715 2011-07-08 13:25:40Z adriana 
;
_cod_original_cell_volume 1008.9(6)
_cod_original_sg_symbol_H-M 'P 21/n'
_cod_database_code 2010296

loop_
_space_group_symop_id
_space_group_symop_operation_xyz
1 x,y,z
2 -x+1/2,y+1/2,-z+1/2
3 -x,-y,-z
4 x+1/2,-y+1/2,z+1/2

loop_
_atom_site_aniso_label
_atom_site_aniso_U_11
_atom_site_aniso_U_22
_atom_site_aniso_U_33
_atom_site_aniso_U_12
_atom_site_aniso_U_13
_atom_site_aniso_U_23
Ag 0.0632(3) 0.0540(3) 0.0339(3) -0.0004(2) 0.0097(2) 0.0011(2)
Ni 0.0377(4) 0.0244(4) 0.0193(4) -0.0025(3) 0.0067(3) 0.0021(3)
O1 0.070(3) 0.029(2) 0.030(2) -0.009(2) 0.010(2) 0.0047(14)
O2 0.053(2) 0.033(2) 0.024(2) -0.0019(15) 0.012(2) 0.0003(13)
O3 0.090(4) 0.051(3) 0.061(3) 0.012(2) 0.042(3) 0.017(2)
O4 0.063(2) 0.041(2) 0.045(2) -0.001(2) 0.024(2) -0.008(2)
O5 0.077(3) 0.056(3) 0.044(2) 0.011(2) 0.026(2) 0.006(2)
N1 0.048(2) 0.025(2) 0.026(2) -0.005(2) 0.011(2) 0.0015(15)
N2 0.057(3) 0.025(2) 0.029(2) -0.003(2) 0.017(2) 0.000(2)
N3 0.049(2) 0.024(2) 0.025(2) -0.003(2) 0.010(2) 0.0053(15)
N4 0.051(3) 0.047(3) 0.033(2) 0.008(2) 0.010(2) 0.004(2)
N5 0.065(3) 0.058(3) 0.037(3) -0.001(3) 0.015(2) 0.002(2)
C1 0.042(2) 0.029(2) 0.024(2) -0.005(2) 0.006(2) 0.004(2)
C2 0.038(2) 0.028(2) 0.024(2) -0.001(2) 0.007(2) 0.001(2)

loop_
_atom_site_label
_atom_site_fract_x
_atom_site_fract_y
_atom_site_fract_z
_atom_site_U_iso_or_equiv
_atom_site_thermal_displace_type
_atom_site_calc_flag
_atom_site_refinement_flags
_atom_site_occupancy
_atom_site_disorder_group
_atom_site_type_symbol
Ag 0.05637(8) 0.07364(2) 0.04848(6) 0.0528(2) Uani d . 1 . Ag
Ni 0.5000 0.0000 0.0000 0.0283(2) Uani d S 1 . Ni
O1 0.6311(7) 0.1889(2) 0.0317(5) 0.0459(9) Uani d . 1 . O
O2 0.6125(6) 0.0759(2) 0.5136(5) 0.0377(8) Uani d . 1 . O
O3 0.2378(10) 0.2611(2) -0.0100(7) 0.0630(13) Uani d D 1 . O
H301 0.355(8) 0.241(4) 0.015(11) 0.080(8) Uiso d D 1 . H
H302 0.198(12) 0.247(4) 0.075(9) 0.080(8) Uiso d D 1 . H
O4 0.0557(7) 0.2291(2) 0.2461(6) 0.0489(9) Uani d D 1 . O
H401 -0.079(3) 0.221(3) 0.196(12) 0.080(8) Uiso d D 1 . H
H402 0.051(11) 0.2655(19) 0.291(11) 0.080(8) Uiso d D 1 . H
O5 0.2623(9) 0.1412(2) 0.5424(7) 0.0581(11) Uani d D 1 . O
H501 0.200(11) 0.165(3) 0.449(7) 0.080(8) Uiso d D 1 . H
H502 0.371(8) 0.129(4) 0.519(10) 0.080(8) Uiso d D 1 . H
N1 0.5514(7) 0.0847(2) -0.0372(6) 0.0340(9) Uani d . 1 . N
H1 0.5410(7) 0.0943(2) -0.1616(6) 0.060 Uiso d R 1 . H
N2 0.6221(8) 0.1250(2) 0.2601(6) 0.0368(9) Uani d . 1 . N
H2 0.6594(8) 0.1622(2) 0.3368(6) 0.060 Uiso d R 1 . H
N3 0.5512(7) 0.0169(2) 0.2501(5) 0.0340(9) Uani d . 1 . N
H3 0.5471(7) -0.0197(2) 0.3219(5) 0.060 Uiso d R 1 . H
N4 0.0666(9) 0.0298(3) 0.2987(7) 0.0454(11) Uani d D 1 . N
H41 -0.043(7) 0.010(3) 0.316(10) 0.080(8) Uiso d D 1 . H
H42 0.147(10) -0.004(2) 0.352(10) 0.080(8) Uiso d D 1 . H
H43 0.106(12) 0.045(3) 0.414(4) 0.080(8) Uiso d D 1 . H
N5 0.0214(10) 0.1308(3) -0.1858(7) 0.0545(13) Uani d D 1 . N
H51 -0.104(6) 0.133(3) -0.286(6) 0.080(8) Uiso d D 1 . H
H52 0.016(12) 0.1733(6) -0.188(10) 0.080(8) Uiso d D 1 . H
H53 0.086(10) 0.134(3) -0.269(8) 0.080(8) Uiso d D 1 . H
C1 0.6006(8) 0.1331(2) 0.0765(6) 0.0336(10) Uani d . 1 . C
C2 0.5930(8) 0.0706(2) 0.3453(7) 0.0314(9) Uani d . 1 . C

loop_
_atom_type_symbol
_atom_type_description
_atom_type_scat_dispersion_real
_atom_type_scat_dispersion_imag
_atom_type_scat_source
C C 0.0033 0.0016 'International Tables Vol C Tables 4.2.6.8 and 6.1.1.4'
H H 0.0000 0.0000 'International Tables Vol C Tables 4.2.6.8 and 6.1.1.4'
O O 0.0106 0.0060 'International Tables Vol C Tables 4.2.6.8 and 6.1.1.4'
N N 0.0061 0.0033 'International Tables Vol C Tables 4.2.6.8 and 6.1.1.4'
Ag Ag -0.8971 1.1015 'International Tables Vol C Tables 4.2.6.8 and 6.1.1.4'
Ni Ni 0.3393 1.1124 'International Tables Vol C Tables 4.2.6.8 and 6.1.1.4'

loop_
_geom_angle_atom_site_label_1
_geom_angle_atom_site_label_2
_geom_angle_atom_site_label_3
_geom_angle_site_symmetry_1
_geom_angle_site_symmetry_3
_geom_angle
_geom_angle_publ_flag
N5 Ag N4 . . 170.0(2) yes
N5 Ag Ag . 3 114.3(2) ?
N4 Ag Ag . 3 73.48(15) ?
N1 Ni N1 . 3_655 180.0 ?
N1 Ni N3 . 3_655 89.8(2) yes
N1 Ni N3 3_655 3_655 90.2(2) ?
N1 Ni N3 . . 90.2(2) yes
N1 Ni N3 3_655 . 89.8(2) ?
N3 Ni N3 3_655 . 180.0 ?
C1 N1 Ni . . 131.4(3) yes
C2 N2 C1 . . 128.0(4) yes
C2 N3 Ni . . 131.2(3) yes
O1 C1 N1 . . 124.7(4) yes
O1 C1 N2 . . 115.5(4) yes
N1 C1 N2 . . 119.8(4) yes
O2 C2 N3 . . 124.7(4) yes
O2 C2 N2 . . 116.1(4) yes
N3 C2 N2 . . 119.3(4) yes

loop_
_geom_bond_atom_site_label_1
_geom_bond_atom_site_label_2
_geom_bond_site_symmetry_2
_geom_bond_distance
_geom_bond_publ_flag
Ag N5 . 2.119(5) yes
Ag N4 . 2.125(5) yes
Ni N1 . 1.868(4) yes
Ni N1 3_655 1.868(4) ?
Ni N3 3_655 1.869(4) ?
Ni N3 . 1.869(4) yes
O1 C1 . 1.268(6) yes
O2 C2 . 1.264(6) yes
N1 C1 . 1.309(6) yes
N2 C2 . 1.377(6) yes
N2 C1 . 1.384(6) yes
N3 C2 . 1.325(6) yes
Ag Ag 3 3.2276(11) ?
